data_2221235
loop_
_publ_author_name
'Cl\'ement, S\'ebastien'
'Guyard, Laurent'
'Knorr, Michael'
'Gessner, Viktoria H.'
'Strohmann, Carsten'

_publ_section_title
;
 (2,2-Dichlorovinyl)ferrocene
;
_journal_coeditor_code ZL2181
_journal_issue 3
_journal_name_full 'Acta Crystallographica Section E'
_journal_page_first m334
_journal_paper_doi 10.1107/S1600536809006102
_journal_volume 65
_journal_year 2009
_chemical_formula_iupac '[Fe (C5 H5) (C7 H5 Cl2)]'
_chemical_formula_moiety 'C12 H10 Cl2 Fe'
_chemical_formula_sum 'C12 H10 Cl2 Fe'
_chemical_formula_weight 280.95
_chemical_melting_point 382
_chemical_name_common
;
2,2-Dichloro-1-ferrocenylethylene
;
_chemical_name_systematic
;
(2,2-Dichlorovinyl)ferrocene
;
_space_group_IT_number 14
_symmetry_cell_setting monoclinic
_symmetry_space_group_name_Hall '-P 2ybc'
_symmetry_space_group_name_H-M 'P 1 21/c 1'
_atom_sites_solution_hydrogens geom
_atom_sites_solution_primary direct
_atom_sites_solution_secondary difmap
_audit_creation_method 'WinGX routine CIF_UPDATE'
_cell_angle_alpha 90
_cell_angle_beta 108.48(3)
_cell_angle_gamma 90
_cell_formula_units_Z 4
_cell_length_a 14.340(3)
_cell_length_b 7.4370(15)
_cell_length_c 10.932(2)
_cell_measurement_reflns_used 1338
_cell_measurement_temperature 173(2)
_cell_measurement_theta_max 24.99
_cell_measurement_theta_min 1.50
_cell_volume 1105.7(4)
_computing_cell_refinement 'SAINT-Plus (Bruker, 1999)'
_computing_data_collection 'SMART (Bruker, 2001)'
_computing_data_reduction 'SAINT-Plus (Bruker, 1999)'
_computing_molecular_graphics 'ORTEP-3 (Farrugia, 1997)'
_computing_publication_material 'SHELXL97 (Sheldrick, 2008)'
_computing_structure_refinement 'SHELXL97 (Sheldrick, 2008)'
_computing_structure_solution 'SHELXS90 (Sheldrick, 2008)'
_diffrn_ambient_temperature 173(2)
_diffrn_measured_fraction_theta_full 0.982
_diffrn_measured_fraction_theta_max 0.982
_diffrn_measurement_device_type 'Bruker APEX CCD'
_diffrn_measurement_method \w
_diffrn_radiation_monochromator graphite
_diffrn_radiation_source 'fine-focus sealed tube'
_diffrn_radiation_type MoK\a
_diffrn_radiation_wavelength 0.71073
_diffrn_reflns_av_R_equivalents 0.05
_diffrn_reflns_limit_h_max 17
_diffrn_reflns_limit_h_min -10
_diffrn_reflns_limit_k_max 7
_diffrn_reflns_limit_k_min -8
_diffrn_reflns_limit_l_max 11
_diffrn_reflns_limit_l_min -12
_diffrn_reflns_number 3293
_diffrn_reflns_theta_full 24.99
_diffrn_reflns_theta_max 24.99
_diffrn_reflns_theta_min 1.5
_exptl_absorpt_coefficient_mu 1.805
_exptl_absorpt_correction_T_max 0.6941
_exptl_absorpt_correction_T_min 0.5935
_exptl_absorpt_correction_type multi-scan
_exptl_absorpt_process_details '(SADABS; Bruker, 1999)'
_exptl_crystal_colour red
_exptl_crystal_density_diffrn 1.688
_exptl_crystal_density_method 'not measured'
_exptl_crystal_description irregular
_exptl_crystal_F_000 568
_exptl_crystal_size_max 0.3
_exptl_crystal_size_mid 0.2
_exptl_crystal_size_min 0.2
_refine_diff_density_max 1.044
_refine_diff_density_min -0.463
_refine_ls_extinction_method none
_refine_ls_goodness_of_fit_ref 1.020
_refine_ls_hydrogen_treatment constr
_refine_ls_matrix_type full
_refine_ls_number_parameters 136
_refine_ls_number_reflns 1908
_refine_ls_number_restraints 0
_refine_ls_restrained_S_all 1.020
_refine_ls_R_factor_all 0.0846
_refine_ls_R_factor_gt 0.0633
_refine_ls_shift/su_max 0.000
_refine_ls_shift/su_mean 0.000
_refine_ls_structure_factor_coef Fsqd
_refine_ls_weighting_details 'calc w=1/[\s^2^(Fo^2^)+(0.0967P)^2^+0.0275P] where P=(Fo^2^+2Fc^2^)/3'
_refine_ls_weighting_scheme calc
_refine_ls_wR_factor_gt 0.1668
_refine_ls_wR_factor_ref 0.1741
_reflns_number_gt 1372
_reflns_number_total 1908
_reflns_threshold_expression I>2\s(I)
_cod_data_source_file zl2181.cif
_cod_data_source_block I
_cod_original_cell_volume 1105.8(4)
_cod_original_sg_symbol_H-M 'P 21/c'
_cod_database_code 2221235
_cod_database_fobs_code 2221235

loop_
_symmetry_equiv_pos_as_xyz
'x, y, z'
'-x, y+1/2, -z+1/2'
'-x, -y, -z'
'x, -y-1/2, z-1/2'

loop_
_atom_site_type_symbol
_atom_site_label
_atom_site_fract_x
_atom_site_fract_y
_atom_site_fract_z
_atom_site_U_iso_or_equiv
_atom_site_adp_type
_atom_site_calc_flag
_atom_site_refinement_flags
_atom_site_occupancy
_atom_site_disorder_assembly
_atom_site_disorder_group
C C1 0.3941(5) 0.1149(9) 1.0606(6) 0.0309(16) Uani d . 1 . .
C C2 0.3017(5) 0.0654(9) 1.0059(6) 0.0286(16) Uani d . 1 . .
H H2 0.2812 -0.0326 1.0468 0.034 Uiso calc R 1 . .
C C3 0.2268(5) 0.1356(9) 0.8940(6) 0.0262(15) Uani d . 1 . .
C C4 0.2322(5) 0.2584(8) 0.7962(6) 0.0297(16) Uani d . 1 . .
H H4 0.2932 0.3182 0.7905 0.036 Uiso calc R 1 . .
C C5 0.1361(6) 0.2818(9) 0.7090(7) 0.0339(17) Uani d . 1 . .
H H5 0.1177 0.3602 0.6306 0.041 Uiso calc R 1 . .
C C6 0.0706(5) 0.1740(10) 0.7506(7) 0.0350(18) Uani d . 1 . .
H H6 -0.0018 0.1629 0.7067 0.042 Uiso calc R 1 . .
C C7 0.1254(5) 0.0827(10) 0.8631(6) 0.0319(17) Uani d . 1 . .
H H7 0.0985 -0.0039 0.9133 0.038 Uiso calc R 1 . .
C C8 0.2636(6) -0.0694(10) 0.6107(7) 0.0389(19) Uani d . 1 . .
H H8 0.32 -0.0011 0.5981 0.047 Uiso calc R 1 . .
C C9 0.2703(6) -0.1880(10) 0.7137(8) 0.0372(18) Uani d . 1 . .
H H9 0.3317 -0.2198 0.7847 0.045 Uiso calc R 1 . .
C C10 0.1753(5) -0.2558(9) 0.6980(7) 0.0320(17) Uani d . 1 . .
H H10 0.1576 -0.343 0.7567 0.038 Uiso calc R 1 . .
C C11 0.1090(5) -0.1753(9) 0.5874(7) 0.0327(17) Uani d . 1 . .
H H11 0.0365 -0.1969 0.5529 0.039 Uiso calc R 1 . .
C C12 0.1664(5) -0.0579(11) 0.5309(6) 0.0366(19) Uani d . 1 . .
H H12 0.1408 0.0166 0.4511 0.044 Uiso calc R 1 . .
Cl Cl1 0.45229(14) 0.2850(3) 1.00576(19) 0.0410(5) Uani d . 1 . .
Cl Cl2 0.46791(14) 0.0177(3) 1.20093(18) 0.0452(6) Uani d . 1 . .
Fe Fe1 0.17755(7) 0.01793(12) 0.71562(9) 0.0219(3) Uani d . 1 . .

loop_
_atom_site_aniso_label
_atom_site_aniso_U_11
_atom_site_aniso_U_22
_atom_site_aniso_U_33
_atom_site_aniso_U_12
_atom_site_aniso_U_13
_atom_site_aniso_U_23
C1 0.031(4) 0.032(4) 0.022(4) 0.001(3) -0.002(3) -0.003(3)
C2 0.030(4) 0.029(4) 0.026(4) -0.001(3) 0.007(3) 0.000(3)
C3 0.030(4) 0.023(4) 0.021(3) 0.001(3) 0.002(3) -0.005(3)
C4 0.034(4) 0.024(4) 0.023(3) -0.003(3) -0.003(3) -0.001(3)
C5 0.039(4) 0.024(4) 0.029(4) 0.007(3) -0.002(3) -0.006(3)
C6 0.030(4) 0.039(5) 0.034(4) 0.008(3) 0.007(3) -0.005(3)
C7 0.036(4) 0.036(4) 0.023(4) -0.003(3) 0.009(3) -0.007(3)
C8 0.043(5) 0.037(4) 0.041(5) -0.004(4) 0.021(4) -0.011(3)
C9 0.029(4) 0.034(4) 0.047(5) 0.011(3) 0.008(4) -0.002(3)
C10 0.035(4) 0.022(4) 0.041(4) -0.002(3) 0.015(4) -0.009(3)
C11 0.025(4) 0.036(4) 0.035(4) -0.008(3) 0.006(3) -0.016(3)
C12 0.034(4) 0.054(5) 0.020(4) 0.012(4) 0.006(3) -0.011(3)
Cl1 0.0320(10) 0.0469(12) 0.0410(10) -0.0091(9) 0.0072(8) -0.0002(9)
Cl2 0.0374(12) 0.0488(13) 0.0356(10) 0.0041(9) -0.0081(9) 0.0021(8)
Fe1 0.0202(5) 0.0199(6) 0.0227(5) -0.0013(4) 0.0026(4) -0.0025(4)

loop_
_atom_type_symbol
_atom_type_description
_atom_type_scat_dispersion_real
_atom_type_scat_dispersion_imag
_atom_type_scat_source
C C 0.0033 0.0016 'International Tables Vol C Tables 4.2.6.8 and 6.1.1.4'
H H 0 0 'International Tables Vol C Tables 4.2.6.8 and 6.1.1.4'
Cl Cl 0.1484 0.1585 'International Tables Vol C Tables 4.2.6.8 and 6.1.1.4'
Fe Fe 0.3463 0.8444 'International Tables Vol C Tables 4.2.6.8 and 6.1.1.4'

loop_
_geom_angle_atom_site_label_1
_geom_angle_atom_site_label_2
_geom_angle_atom_site_label_3
_geom_angle_site_symmetry_1
_geom_angle_site_symmetry_3
_geom_angle
_geom_angle_publ_flag
C2 C1 Cl1 . . 125.0(6) ?
C2 C1 Cl2 . . 122.1(6) ?
Cl1 C1 Cl2 . . 112.9(4) ?
C1 C2 C3 . . 130.7(7) ?
C1 C2 H2 . . 114.6 ?
C3 C2 H2 . . 114.6 ?
C4 C3 C2 . . 131.5(7) ?
C4 C3 C7 . . 106.8(6) ?
C2 C3 C7 . . 121.7(6) ?
C4 C3 Fe1 . . 69.2(4) ?
C2 C3 Fe1 . . 126.2(5) ?
C7 C3 Fe1 . . 69.0(4) ?
C5 C4 C3 . . 108.1(6) ?
C5 C4 Fe1 . . 70.0(4) ?
C3 C4 Fe1 . . 69.9(4) ?
C5 C4 H4 . . 125.9 ?
C3 C4 H4 . . 126 ?
Fe1 C4 H4 . . 126 ?
C6 C5 C4 . . 108.5(6) ?
C6 C5 Fe1 . . 70.1(4) ?
C4 C5 Fe1 . . 69.4(4) ?
C6 C5 H5 . . 125.7 ?
C4 C5 H5 . . 125.7 ?
Fe1 C5 H5 . . 125.7 ?
C5 C6 C7 . . 108.1(6) ?
C5 C6 Fe1 . . 69.5(4) ?
C7 C6 Fe1 . . 69.3(4) ?
C5 C6 H6 . . 126 ?
C7 C6 H6 . . 126 ?
Fe1 C6 H6 . . 126 ?
C6 C7 C3 . . 108.5(6) ?
C6 C7 Fe1 . . 70.5(4) ?
C3 C7 Fe1 . . 69.8(4) ?
C6 C7 H7 . . 125.8 ?
C3 C7 H7 . . 125.8 ?
Fe1 C7 H7 . . 125.8 ?
C12 C8 C9 . . 109.8(7) ?
C12 C8 Fe1 . . 70.6(4) ?
C9 C8 Fe1 . . 69.5(4) ?
C12 C8 H8 . . 125.1 ?
C9 C8 H8 . . 125.1 ?
Fe1 C8 H8 . . 125.1 ?
C8 C9 C10 . . 108.0(7) ?
C8 C9 Fe1 . . 70.0(4) ?
C10 C9 Fe1 . . 70.2(4) ?
C8 C9 H9 . . 126 ?
C10 C9 H9 . . 126 ?
Fe1 C9 H9 . . 126 ?
C9 C10 C11 . . 108.3(7) ?
C9 C10 Fe1 . . 69.3(4) ?
C11 C10 Fe1 . . 69.2(4) ?
C9 C10 H10 . . 125.8 ?
C11 C10 H10 . . 125.8 ?
Fe1 C10 H10 . . 125.8 ?
C10 C11 C12 . . 107.4(6) ?
C10 C11 Fe1 . . 70.2(4) ?
C12 C11 Fe1 . . 69.8(4) ?
C10 C11 H11 . . 126.3 ?
C12 C11 H11 . . 126.3 ?
Fe1 C11 H11 . . 126.3 ?
C8 C12 C11 . . 106.5(7) ?
C8 C12 Fe1 . . 69.6(4) ?
C11 C12 Fe1 . . 68.1(4) ?
C8 C12 H12 . . 126.8 ?
C11 C12 H12 . . 126.7 ?
Fe1 C12 H12 . . 126.7 ?
C11 Fe1 C9 . . 68.6(3) ?
C11 Fe1 C4 . . 162.8(3) ?
C9 Fe1 C4 . . 120.2(3) ?
C11 Fe1 C10 . . 40.6(3) ?
C9 Fe1 C10 . . 40.5(3) ?
C4 Fe1 C10 . . 155.2(3) ?
C11 Fe1 C7 . . 119.6(3) ?
C9 Fe1 C7 . . 126.3(3) ?
C4 Fe1 C7 . . 68.8(3) ?
C10 Fe1 C7 . . 108.1(3) ?
C11 Fe1 C8 . . 68.5(3) ?
C9 Fe1 C8 . . 40.5(3) ?
C4 Fe1 C8 . . 107.7(3) ?
C10 Fe1 C8 . . 67.9(3) ?
C7 Fe1 C8 . . 163.6(3) ?
C11 Fe1 C12 . . 42.0(3) ?
C9 Fe1 C12 . . 68.3(3) ?
C4 Fe1 C12 . . 124.4(3) ?
C10 Fe1 C12 . . 68.9(3) ?
C7 Fe1 C12 . . 155.4(3) ?
C8 Fe1 C12 . . 39.8(3) ?
C11 Fe1 C5 . . 125.7(3) ?
C9 Fe1 C5 . . 155.0(3) ?
C4 Fe1 C5 . . 40.6(3) ?
C10 Fe1 C5 . . 163.0(3) ?
C7 Fe1 C5 . . 68.0(3) ?
C8 Fe1 C5 . . 120.4(3) ?
C12 Fe1 C5 . . 107.3(3) ?
C11 Fe1 C3 . . 154.8(3) ?
C9 Fe1 C3 . . 107.6(3) ?
C4 Fe1 C3 . . 40.9(3) ?
C10 Fe1 C3 . . 120.4(3) ?
C7 Fe1 C3 . . 41.2(3) ?
C8 Fe1 C3 . . 125.8(3) ?
C12 Fe1 C3 . . 161.7(3) ?
C5 Fe1 C3 . . 68.4(3) ?
C11 Fe1 C6 . . 107.6(3) ?
C9 Fe1 C6 . . 163.2(3) ?
C4 Fe1 C6 . . 68.3(3) ?
C10 Fe1 C6 . . 126.1(3) ?
C7 Fe1 C6 . . 40.2(3) ?
C8 Fe1 C6 . . 154.9(3) ?
C12 Fe1 C6 . . 120.5(3) ?
C5 Fe1 C6 . . 40.4(3) ?
C3 Fe1 C6 . . 68.5(3) ?

loop_
_geom_bond_atom_site_label_1
_geom_bond_atom_site_label_2
_geom_bond_site_symmetry_2
_geom_bond_distance
_geom_bond_publ_flag
C1 C2 . 1.321(9) ?
C1 Cl1 . 1.725(7) ?
C1 Cl2 . 1.723(7) ?
C2 C3 . 1.446(9) ?
C2 H2 . 0.95 ?
C3 C4 . 1.427(9) ?
C3 C7 . 1.438(10) ?
C3 Fe1 . 2.048(6) ?
C4 C5 . 1.416(10) ?
C4 Fe1 . 2.038(6) ?
C4 H4 . 1 ?
C5 C6 . 1.415(10) ?
C5 Fe1 . 2.045(7) ?
C5 H5 . 1 ?
C6 C7 . 1.407(9) ?
C6 Fe1 . 2.054(7) ?
C6 H6 . 1 ?
C7 Fe1 . 2.038(7) ?
C7 H7 . 1 ?
C8 C12 . 1.393(10) ?
C8 C9 . 1.410(10) ?
C8 Fe1 . 2.040(7) ?
C8 H8 . 1 ?
C9 C10 . 1.412(10) ?
C9 Fe1 . 2.033(7) ?
C9 H9 . 1 ?
C10 C11 . 1.412(10) ?
C10 Fe1 . 2.044(6) ?
C10 H10 . 1 ?
C11 C12 . 1.465(10) ?
C11 Fe1 . 2.030(7) ?
C11 H11 . 1 ?
C12 Fe1 . 2.054(6) ?
C12 H12 . 1 ?
